data_4110692
loop_
_publ_author_name
'Mason R. Haneline'
'Alan F. Heyduk'

_publ_section_title
;
 C-C Bond-Forming Reductive Elimination from a Zirconium(IV) Redox-Active
 Ligand Complex
;
_journal_name_full 'Journal of the American Chemical Society'
_journal_page_first 8410
_journal_page_last 8411
_journal_paper_doi 10.1021/ja061107a
_journal_volume 128
_journal_year 2006
_chemical_formula_sum 'C56 H88 Li2 N2 O4 Zr'
_chemical_formula_weight 958.38
_chemical_name_systematic
; 
 ? 
;
_space_group_IT_number 14
_symmetry_cell_setting monoclinic
_symmetry_space_group_name_Hall '-P 2yn'
_symmetry_space_group_name_H-M 'P 1 21/n 1'
_atom_sites_solution_hydrogens geom
_atom_sites_solution_primary direct
_atom_sites_solution_secondary difmap
_audit_creation_method SHELXL-97
_cell_angle_alpha 90.00
_cell_angle_beta 97.07(3)
_cell_angle_gamma 90.00
_cell_formula_units_Z 4
_cell_length_a 10.817(2)
_cell_length_b 28.533(6)
_cell_length_c 17.917(4)
_cell_measurement_temperature 163(2)
_cell_volume 5488(2)
_computing_cell_refinement 'Bruker XSCANS'
_computing_data_collection 'Bruker XSCANS'
_computing_data_reduction 'Bruker SHELXTL'
_computing_molecular_graphics 'Bruker SHELXTL'
_computing_publication_material 'Bruker SHELXTL'
_computing_structure_refinement 'SHELXL-97 (Sheldrick, 1997)'
_computing_structure_solution 'SHELXS-97 (Sheldrick, 1990)'
_diffrn_ambient_temperature 163(2)
_diffrn_measured_fraction_theta_full 1.000
_diffrn_measured_fraction_theta_max 1.000
_diffrn_measurement_device_type 'Bruker P4'
_diffrn_measurement_method '\w scans'
_diffrn_radiation_monochromator graphite
_diffrn_radiation_source 'normal-focus sealed tube'
_diffrn_radiation_type MoK\a
_diffrn_radiation_wavelength 0.71073
_diffrn_reflns_av_R_equivalents 0.0819
_diffrn_reflns_av_sigmaI/netI 0.0625
_diffrn_reflns_limit_h_max 12
_diffrn_reflns_limit_h_min -12
_diffrn_reflns_limit_k_max 31
_diffrn_reflns_limit_k_min -31
_diffrn_reflns_limit_l_max 19
_diffrn_reflns_limit_l_min -19
_diffrn_reflns_number 41232
_diffrn_reflns_theta_full 23.26
_diffrn_reflns_theta_max 23.26
_diffrn_reflns_theta_min 1.43
_exptl_absorpt_coefficient_mu 0.244
_exptl_absorpt_correction_T_max 0.9903
_exptl_absorpt_correction_T_min 0.9416
_exptl_absorpt_correction_type multi-scan
_exptl_absorpt_process_details Bruker-SADABS
_exptl_crystal_colour red
_exptl_crystal_density_diffrn 1.160
_exptl_crystal_description Block
_exptl_crystal_F_000 2064
_exptl_crystal_size_max 0.25
_exptl_crystal_size_mid 0.11
_exptl_crystal_size_min 0.04
_refine_diff_density_max 0.606
_refine_diff_density_min -0.599
_refine_diff_density_rms 0.073
_refine_ls_extinction_method none
_refine_ls_goodness_of_fit_ref 1.070
_refine_ls_hydrogen_treatment constr
_refine_ls_matrix_type full
_refine_ls_number_parameters 585
_refine_ls_number_reflns 7856
_refine_ls_number_restraints 0
_refine_ls_restrained_S_all 1.070
_refine_ls_R_factor_all 0.0847
_refine_ls_R_factor_gt 0.0453
_refine_ls_shift/su_max 0.001
_refine_ls_shift/su_mean 0.000
_refine_ls_structure_factor_coef Fsqd
_refine_ls_weighting_details 'calc w=1/[\s^2^(Fo^2^)+(0.0257P)^2^+11.7080P] where P=(Fo^2^+2Fc^2^)/3'
_refine_ls_weighting_scheme calc
_refine_ls_wR_factor_gt 0.0931
_refine_ls_wR_factor_ref 0.1116
_reflns_number_gt 5486
_reflns_number_total 7856
_reflns_threshold_expression >2sigma(I)
_cod_data_source_file ja061107asi20060522_055842.cif
_cod_data_source_block msad
_cod_original_cell_volume 5488.0(19)
_cod_database_code 4110692

loop_
_symmetry_equiv_pos_as_xyz
'x, y, z'
'-x+1/2, y+1/2, -z+1/2'
'-x, -y, -z'
'x-1/2, -y-1/2, z-1/2'

loop_
_atom_site_label
_atom_site_type_symbol
_atom_site_fract_x
_atom_site_fract_y
_atom_site_fract_z
_atom_site_U_iso_or_equiv
_atom_site_adp_type
_atom_site_occupancy
_atom_site_symmetry_multiplicity
_atom_site_calc_flag
_atom_site_refinement_flags
_atom_site_disorder_assembly
_atom_site_disorder_group
Zr1 Zr 0.93420(4) 0.816690(14) 0.61746(2) 0.01683(12) Uani 1 1 d . . .
O1 O 1.0701(2) 0.87119(9) 0.61353(14) 0.0205(6) Uani 1 1 d . . .
O2 O 0.8016(2) 0.76455(9) 0.57936(14) 0.0215(6) Uani 1 1 d . . .
O3 O 0.9712(3) 0.91536(10) 0.41280(15) 0.0281(7) Uani 1 1 d . . .
O4 O 0.9924(3) 0.67372(9) 0.48887(16) 0.0279(7) Uani 1 1 d . . .
N1 N 0.9252(3) 0.85940(11) 0.71526(18) 0.0199(8) Uani 1 1 d . . .
N2 N 1.0001(3) 0.74671(11) 0.66326(17) 0.0195(8) Uani 1 1 d . . .
Li1 Li 0.9917(7) 0.8856(3) 0.5099(4) 0.0322(18) Uani 1 1 d . . .
Li2 Li 0.9638(7) 0.7298(3) 0.5413(4) 0.0313(18) Uani 1 1 d . . .
C1 C 1.0162(4) 0.89389(13) 0.7315(2) 0.0184(9) Uani 1 1 d . . .
C2 C 1.0367(4) 0.92219(14) 0.7960(2) 0.0229(10) Uani 1 1 d . . .
H2A H 0.9808 0.9200 0.8328 0.028 Uiso 1 1 calc R . .
C3 C 1.1363(4) 0.95330(15) 0.8077(2) 0.0252(10) Uani 1 1 d . A .
C4 C 1.2168(4) 0.95571(14) 0.7530(2) 0.0242(10) Uani 1 1 d . . .
H4A H 1.2857 0.9765 0.7609 0.029 Uiso 1 1 calc R . .
C5 C 1.2015(4) 0.92893(14) 0.6869(2) 0.0228(10) Uani 1 1 d . . .
C6 C 1.0975(4) 0.89910(14) 0.6760(2) 0.0188(9) Uani 1 1 d . . .
C7 C 0.9131(4) 0.70980(14) 0.6585(2) 0.0194(9) Uani 1 1 d . . .
C8 C 0.9254(4) 0.66427(14) 0.6874(2) 0.0230(10) Uani 1 1 d . . .
H8A H 1.0015 0.6552 0.7159 0.028 Uiso 1 1 calc R . .
C9 C 0.8283(4) 0.63175(14) 0.6751(2) 0.0218(10) Uani 1 1 d . . .
C10 C 0.7155(4) 0.64608(14) 0.6361(2) 0.0237(10) Uani 1 1 d . . .
H10A H 0.6474 0.6248 0.6310 0.028 Uiso 1 1 calc R . .
C11 C 0.6984(4) 0.69092(15) 0.6039(2) 0.0228(10) Uani 1 1 d . . .
C12 C 0.7997(4) 0.72206(14) 0.6132(2) 0.0203(9) Uani 1 1 d . . .
C13 C 0.8241(4) 0.85361(14) 0.7640(2) 0.0218(10) Uani 1 1 d . . .
C14 C 0.7460(4) 0.89851(15) 0.7671(2) 0.0287(11) Uani 1 1 d . . .
H14A H 0.7986 0.9236 0.7910 0.043 Uiso 1 1 calc R . .
H14B H 0.6769 0.8925 0.7964 0.043 Uiso 1 1 calc R . .
H14C H 0.7129 0.9079 0.7159 0.043 Uiso 1 1 calc R . .
C15 C 0.8735(4) 0.83539(16) 0.8424(2) 0.0310(11) Uani 1 1 d . . .
H15A H 0.9221 0.8068 0.8376 0.046 Uiso 1 1 calc R . .
H15B H 0.8033 0.8284 0.8703 0.046 Uiso 1 1 calc R . .
H15C H 0.9267 0.8593 0.8693 0.046 Uiso 1 1 calc R . .
C16 C 0.7370(4) 0.81586(16) 0.7263(2) 0.0297(10) Uani 1 1 d . . .
H16A H 0.7832 0.7865 0.7234 0.045 Uiso 1 1 calc R . .
H16B H 0.7042 0.8261 0.6755 0.045 Uiso 1 1 calc R . .
H16C H 0.6678 0.8109 0.7559 0.045 Uiso 1 1 calc R . .
C17 C 1.1572(4) 0.98386(17) 0.8789(3) 0.0368(12) Uani 1 1 d . . .
C18 C 1.2912(5) 0.9887(2) 0.9086(3) 0.069(2) Uani 1 1 d . A .
H18A H 1.3221 0.9588 0.9307 0.104 Uiso 1 1 calc R . .
H18B H 1.3009 1.0132 0.9472 0.104 Uiso 1 1 calc R . .
H18C H 1.3389 0.9972 0.8675 0.104 Uiso 1 1 calc R . .
C19A C 1.1378(9) 1.0395(3) 0.8469(5) 0.032(3) Uiso 0.499(9) 1 d P A 1
H19A H 1.1734 1.0426 0.7994 0.048 Uiso 0.499(9) 1 calc PR A 1
H19B H 1.1800 1.0612 0.8841 0.048 Uiso 0.499(9) 1 calc PR A 1
H19C H 1.0487 1.0469 0.8386 0.048 Uiso 0.499(9) 1 calc PR A 1
C20A C 1.0595(10) 0.9794(4) 0.9300(6) 0.046(3) Uiso 0.499(9) 1 d P A 1
H20A H 1.0633 0.9480 0.9523 0.068 Uiso 0.499(9) 1 calc PR A 1
H20B H 0.9774 0.9843 0.9014 0.068 Uiso 0.499(9) 1 calc PR A 1
H20C H 1.0737 1.0029 0.9700 0.068 Uiso 0.499(9) 1 calc PR A 1
C19B C 1.0761(11) 1.0216(4) 0.8749(6) 0.048(3) Uiso 0.501(9) 1 d P A 2
H19D H 1.0031 1.0134 0.8996 0.071 Uiso 0.501(9) 1 calc PR A 2
H19E H 1.0495 1.0293 0.8220 0.071 Uiso 0.501(9) 1 calc PR A 2
H19F H 1.1182 1.0487 0.9001 0.071 Uiso 0.501(9) 1 calc PR A 2
C20B C 1.1309(9) 0.9513(3) 0.9502(5) 0.039(3) Uiso 0.501(9) 1 d P A 2
H20D H 1.1630 0.9197 0.9438 0.058 Uiso 0.501(9) 1 calc PR A 2
H20E H 1.0410 0.9498 0.9529 0.058 Uiso 0.501(9) 1 calc PR A 2
H20F H 1.1728 0.9650 0.9968 0.058 Uiso 0.501(9) 1 calc PR A 2
C21 C 1.3024(4) 0.93032(14) 0.6331(2) 0.0216(10) Uani 1 1 d . . .
C22 C 1.2440(4) 0.93753(17) 0.5509(2) 0.0332(11) Uani 1 1 d . . .
H22A H 1.3100 0.9382 0.5181 0.050 Uiso 1 1 calc R . .
H22B H 1.1983 0.9672 0.5467 0.050 Uiso 1 1 calc R . .
H22C H 1.1867 0.9117 0.5359 0.050 Uiso 1 1 calc R . .
C23 C 1.3966(4) 0.97008(15) 0.6518(3) 0.0324(11) Uani 1 1 d . . .
H23A H 1.4363 0.9666 0.7037 0.049 Uiso 1 1 calc R . .
H23B H 1.3534 1.0003 0.6463 0.049 Uiso 1 1 calc R . .
H23C H 1.4602 0.9688 0.6174 0.049 Uiso 1 1 calc R . .
C24 C 1.3758(4) 0.88422(15) 0.6404(2) 0.0280(11) Uani 1 1 d . . .
H24A H 1.4128 0.8800 0.6926 0.042 Uiso 1 1 calc R . .
H24B H 1.4419 0.8852 0.6076 0.042 Uiso 1 1 calc R . .
H24C H 1.3195 0.8580 0.6255 0.042 Uiso 1 1 calc R . .
C25 C 1.1249(4) 0.73868(14) 0.7084(2) 0.0211(10) Uani 1 1 d . . .
C26 C 1.1144(4) 0.72819(15) 0.7911(2) 0.0261(10) Uani 1 1 d . . .
H26A H 1.0650 0.7527 0.8116 0.039 Uiso 1 1 calc R . .
H26B H 1.1978 0.7273 0.8194 0.039 Uiso 1 1 calc R . .
H26C H 1.0736 0.6978 0.7951 0.039 Uiso 1 1 calc R . .
C27 C 1.1960(4) 0.78486(14) 0.7070(2) 0.0275(11) Uani 1 1 d . . .
H27A H 1.1504 0.8096 0.7300 0.041 Uiso 1 1 calc R . .
H27B H 1.2042 0.7933 0.6548 0.041 Uiso 1 1 calc R . .
H27C H 1.2790 0.7813 0.7352 0.041 Uiso 1 1 calc R . .
C28 C 1.2017(4) 0.70199(15) 0.6716(2) 0.0279(11) Uani 1 1 d . . .
H28A H 1.2055 0.7105 0.6189 0.042 Uiso 1 1 calc R . .
H28B H 1.1623 0.6712 0.6738 0.042 Uiso 1 1 calc R . .
H28C H 1.2862 0.7008 0.6984 0.042 Uiso 1 1 calc R . .
C29 C 0.8521(4) 0.58156(15) 0.7041(2) 0.0285(11) Uani 1 1 d . . .
C30 C 0.7378(4) 0.55035(16) 0.6859(3) 0.0374(12) Uani 1 1 d . . .
H30A H 0.6679 0.5635 0.7090 0.056 Uiso 1 1 calc R . .
H30B H 0.7565 0.5188 0.7057 0.056 Uiso 1 1 calc R . .
H30C H 0.7156 0.5488 0.6313 0.056 Uiso 1 1 calc R . .
C31 C 0.9590(5) 0.55992(16) 0.6672(3) 0.0421(13) Uani 1 1 d . . .
H31A H 0.9370 0.5595 0.6125 0.063 Uiso 1 1 calc R . .
H31B H 0.9737 0.5278 0.6856 0.063 Uiso 1 1 calc R . .
H31C H 1.0346 0.5786 0.6800 0.063 Uiso 1 1 calc R . .
C32 C 0.8883(4) 0.58175(16) 0.7896(2) 0.0361(12) Uani 1 1 d . . .
H32A H 0.8202 0.5952 0.8140 0.054 Uiso 1 1 calc R . .
H32B H 0.9637 0.6006 0.8021 0.054 Uiso 1 1 calc R . .
H32C H 0.9040 0.5496 0.8074 0.054 Uiso 1 1 calc R . .
C33 C 0.5724(4) 0.70596(15) 0.5609(2) 0.0248(10) Uani 1 1 d . . .
C34 C 0.5237(4) 0.74985(15) 0.5965(3) 0.0328(11) Uani 1 1 d . . .
H34A H 0.5128 0.7433 0.6490 0.049 Uiso 1 1 calc R . .
H34B H 0.4436 0.7589 0.5687 0.049 Uiso 1 1 calc R . .
H34C H 0.5837 0.7755 0.5946 0.049 Uiso 1 1 calc R . .
C35 C 0.4733(4) 0.66738(16) 0.5611(3) 0.0355(12) Uani 1 1 d . . .
H35A H 0.4600 0.6603 0.6130 0.053 Uiso 1 1 calc R . .
H35B H 0.5018 0.6391 0.5373 0.053 Uiso 1 1 calc R . .
H35C H 0.3950 0.6782 0.5330 0.053 Uiso 1 1 calc R . .
C36 C 0.5894(4) 0.71591(16) 0.4787(2) 0.0305(11) Uani 1 1 d . . .
H36A H 0.6521 0.7405 0.4767 0.046 Uiso 1 1 calc R . .
H36B H 0.5100 0.7263 0.4514 0.046 Uiso 1 1 calc R . .
H36C H 0.6168 0.6873 0.4554 0.046 Uiso 1 1 calc R . .
C37 C 1.0248(4) 0.80259(13) 0.5007(2) 0.0209(10) Uani 1 1 d . . .
C38 C 0.9507(4) 0.78732(15) 0.4339(2) 0.0277(11) Uani 1 1 d . . .
H38A H 0.8683 0.8036 0.4261 0.033 Uiso 1 1 calc R . .
C39 C 0.9992(5) 0.77986(16) 0.3664(2) 0.0355(12) Uani 1 1 d . . .
H39A H 0.9455 0.7700 0.3233 0.043 Uiso 1 1 calc R . .
C40 C 1.1239(4) 0.78651(16) 0.3613(3) 0.0363(12) Uani 1 1 d . . .
H40A H 1.1566 0.7818 0.3150 0.044 Uiso 1 1 calc R . .
C41 C 1.2010(4) 0.80026(16) 0.4255(3) 0.0365(12) Uani 1 1 d . . .
H41A H 1.2877 0.8043 0.4237 0.044 Uiso 1 1 calc R . .
C42 C 1.1518(4) 0.80807(14) 0.4920(2) 0.0284(11) Uani 1 1 d . . .
H42A H 1.2070 0.8178 0.5345 0.034 Uiso 1 1 calc R . .
C43 C 0.7863(4) 0.86533(14) 0.5465(2) 0.0232(10) Uani 1 1 d . . .
C44 C 0.6863(4) 0.84922(15) 0.4948(2) 0.0261(10) Uani 1 1 d . . .
H44A H 0.6860 0.8173 0.4797 0.031 Uiso 1 1 calc R . .
C45 C 0.5889(4) 0.87751(16) 0.4649(2) 0.0306(11) Uani 1 1 d . . .
H45A H 0.5240 0.8647 0.4304 0.037 Uiso 1 1 calc R . .
C46 C 0.5851(4) 0.92436(16) 0.4849(2) 0.0314(11) Uani 1 1 d . . .
H46A H 0.5184 0.9440 0.4645 0.038 Uiso 1 1 calc R . .
C47 C 0.6814(4) 0.94184(16) 0.5356(2) 0.0292(11) Uani 1 1 d . . .
H47A H 0.6801 0.9738 0.5502 0.035 Uiso 1 1 calc R . .
C48 C 0.7794(4) 0.91349(15) 0.5653(2) 0.0245(10) Uani 1 1 d . . .
H48A H 0.7957 0.9177 0.6211 0.029 Uiso 1 1 calc R . .
C49 C 0.8056(5) 0.88980(19) 0.3151(3) 0.0507(14) Uani 1 1 d . . .
H49A H 0.7228 0.8984 0.2904 0.076 Uiso 1 1 calc R . .
H49B H 0.8014 0.8590 0.3389 0.076 Uiso 1 1 calc R . .
H49C H 0.8643 0.8885 0.2776 0.076 Uiso 1 1 calc R . .
C50 C 0.8489(4) 0.92581(16) 0.3740(2) 0.0330(11) Uani 1 1 d . . .
H50A H 0.8508 0.9570 0.3498 0.040 Uiso 1 1 calc R . .
H50B H 0.7884 0.9273 0.4112 0.040 Uiso 1 1 calc R . .
C51 C 1.0701(4) 0.92578(15) 0.3687(2) 0.0306(11) Uani 1 1 d . . .
H51A H 1.0502 0.9119 0.3180 0.037 Uiso 1 1 calc R . .
H51B H 1.1483 0.9114 0.3926 0.037 Uiso 1 1 calc R . .
C52 C 1.0888(5) 0.97807(16) 0.3614(3) 0.0392(12) Uani 1 1 d . . .
H52A H 1.1568 0.9839 0.3311 0.059 Uiso 1 1 calc R . .
H52B H 1.1099 0.9918 0.4115 0.059 Uiso 1 1 calc R . .
H52C H 1.0120 0.9924 0.3369 0.059 Uiso 1 1 calc R . .
C53 C 0.8400(5) 0.65335(19) 0.3804(3) 0.0487(14) Uani 1 1 d . . .
H53A H 0.7702 0.6323 0.3644 0.073 Uiso 1 1 calc R . .
H53B H 0.9068 0.6481 0.3490 0.073 Uiso 1 1 calc R . .
H53C H 0.8118 0.6860 0.3751 0.073 Uiso 1 1 calc R . .
C54 C 0.8882(4) 0.64370(15) 0.4613(3) 0.0318(11) Uani 1 1 d . . .
H54A H 0.8200 0.6485 0.4927 0.038 Uiso 1 1 calc R . .
H54B H 0.9148 0.6105 0.4665 0.038 Uiso 1 1 calc R . .
C55 C 1.1065(4) 0.66281(15) 0.4597(2) 0.0299(11) Uani 1 1 d . . .
H55A H 1.1676 0.6881 0.4740 0.036 Uiso 1 1 calc R . .
H55B H 1.0910 0.6619 0.4041 0.036 Uiso 1 1 calc R . .
C56 C 1.1620(4) 0.61660(16) 0.4880(3) 0.0415(13) Uani 1 1 d . . .
H56A H 1.2396 0.6110 0.4664 0.062 Uiso 1 1 calc R . .
H56B H 1.1029 0.5913 0.4731 0.062 Uiso 1 1 calc R . .
H56C H 1.1795 0.6175 0.5430 0.062 Uiso 1 1 calc R . .

loop_
_atom_site_aniso_label
_atom_site_aniso_U_11
_atom_site_aniso_U_22
_atom_site_aniso_U_33
_atom_site_aniso_U_23
_atom_site_aniso_U_13
_atom_site_aniso_U_12
Zr1 0.0146(2) 0.0188(2) 0.0162(2) 0.00045(19) -0.00149(15) -0.00125(19)
O1 0.0193(15) 0.0233(16) 0.0183(15) -0.0030(12) -0.0004(12) -0.0027(12)
O2 0.0189(16) 0.0217(16) 0.0220(16) 0.0039(13) -0.0046(12) 0.0004(13)
O3 0.0245(17) 0.0340(18) 0.0256(17) 0.0030(14) 0.0022(13) -0.0021(14)
O4 0.0238(17) 0.0264(18) 0.0339(17) -0.0068(13) 0.0048(13) -0.0037(13)
N1 0.0145(19) 0.023(2) 0.0224(19) 0.0019(15) 0.0010(15) -0.0001(15)
N2 0.0118(18) 0.025(2) 0.0206(19) 0.0015(15) -0.0043(14) -0.0055(15)
Li1 0.031(4) 0.030(4) 0.036(5) -0.003(3) 0.005(4) -0.002(4)
Li2 0.036(5) 0.027(4) 0.030(4) 0.002(3) 0.002(3) -0.004(3)
C1 0.015(2) 0.018(2) 0.022(2) 0.0044(18) 0.0006(18) 0.0021(18)
C2 0.020(2) 0.028(2) 0.021(2) -0.0027(19) 0.0035(19) 0.001(2)
C3 0.022(2) 0.029(3) 0.024(2) -0.004(2) 0.000(2) -0.001(2)
C4 0.018(2) 0.021(2) 0.031(3) -0.0081(19) -0.005(2) -0.0024(19)
C5 0.020(2) 0.024(2) 0.024(2) 0.003(2) 0.0022(19) 0.003(2)
C6 0.017(2) 0.019(2) 0.018(2) -0.0005(18) -0.0040(18) 0.0022(18)
C7 0.015(2) 0.024(2) 0.019(2) -0.0043(19) 0.0024(18) -0.0035(19)
C8 0.018(2) 0.028(2) 0.022(2) -0.0002(19) -0.0026(19) 0.0013(19)
C9 0.021(2) 0.026(2) 0.019(2) 0.0007(19) 0.0018(19) -0.0017(19)
C10 0.022(2) 0.023(2) 0.026(2) 0.0009(19) 0.0034(19) -0.0057(19)
C11 0.022(2) 0.032(3) 0.014(2) -0.0008(19) -0.0017(17) -0.003(2)
C12 0.018(2) 0.023(2) 0.018(2) -0.0027(19) -0.0038(18) 0.0005(19)
C13 0.019(2) 0.026(2) 0.020(2) -0.0013(19) 0.0035(18) -0.0035(19)
C14 0.022(2) 0.030(3) 0.035(3) 0.000(2) 0.007(2) 0.003(2)
C15 0.034(3) 0.035(3) 0.025(3) 0.005(2) 0.008(2) 0.005(2)
C16 0.027(3) 0.036(3) 0.028(2) -0.002(2) 0.010(2) -0.008(2)
C17 0.027(3) 0.048(3) 0.036(3) -0.017(2) 0.005(2) -0.003(2)
C18 0.048(4) 0.089(5) 0.064(4) -0.048(4) -0.019(3) 0.011(3)
C21 0.023(2) 0.022(2) 0.019(2) -0.0022(18) 0.0018(18) -0.0055(19)
C22 0.026(3) 0.045(3) 0.030(3) 0.004(2) 0.008(2) -0.005(2)
C23 0.027(3) 0.034(3) 0.037(3) -0.004(2) 0.005(2) -0.007(2)
C24 0.023(2) 0.031(3) 0.031(3) -0.001(2) 0.006(2) -0.001(2)
C25 0.016(2) 0.024(2) 0.022(2) 0.0014(19) -0.0052(18) 0.0005(19)
C26 0.020(2) 0.031(3) 0.025(3) -0.002(2) -0.0048(19) 0.000(2)
C27 0.018(2) 0.030(3) 0.032(3) 0.006(2) -0.007(2) 0.000(2)
C28 0.021(2) 0.037(3) 0.025(2) 0.002(2) -0.001(2) 0.002(2)
C29 0.028(3) 0.027(3) 0.029(3) 0.007(2) 0.000(2) -0.003(2)
C30 0.046(3) 0.027(3) 0.036(3) 0.000(2) -0.007(2) -0.009(2)
C31 0.050(3) 0.031(3) 0.045(3) 0.002(2) 0.005(3) 0.005(2)
C32 0.037(3) 0.029(3) 0.040(3) 0.008(2) -0.005(2) -0.007(2)
C33 0.016(2) 0.026(2) 0.030(3) 0.002(2) -0.0030(19) -0.0013(19)
C34 0.016(2) 0.040(3) 0.040(3) -0.001(2) -0.004(2) 0.001(2)
C35 0.022(3) 0.038(3) 0.046(3) 0.002(2) -0.001(2) -0.004(2)
C36 0.022(3) 0.035(3) 0.032(3) 0.000(2) -0.007(2) 0.001(2)
C37 0.018(2) 0.020(2) 0.024(2) 0.0029(18) 0.0016(18) 0.0003(18)
C38 0.027(3) 0.030(3) 0.025(3) 0.001(2) -0.001(2) 0.006(2)
C39 0.041(3) 0.040(3) 0.024(3) -0.006(2) -0.004(2) 0.002(2)
C40 0.042(3) 0.039(3) 0.030(3) -0.005(2) 0.012(2) 0.004(2)
C41 0.030(3) 0.045(3) 0.036(3) -0.007(2) 0.006(2) 0.000(2)
C42 0.029(3) 0.029(3) 0.027(3) -0.006(2) 0.002(2) -0.005(2)
C43 0.025(3) 0.027(3) 0.017(2) 0.0043(19) 0.0023(19) -0.003(2)
C44 0.025(3) 0.029(3) 0.023(2) 0.001(2) 0.000(2) -0.001(2)
C45 0.020(2) 0.041(3) 0.030(3) 0.008(2) -0.002(2) -0.002(2)
C46 0.021(3) 0.037(3) 0.037(3) 0.015(2) 0.004(2) 0.008(2)
C47 0.029(3) 0.028(3) 0.031(3) 0.007(2) 0.007(2) 0.004(2)
C48 0.024(3) 0.032(3) 0.018(2) 0.005(2) 0.0061(19) 0.005(2)
C49 0.038(3) 0.062(4) 0.049(3) -0.004(3) -0.010(3) -0.004(3)
C50 0.025(3) 0.039(3) 0.034(3) 0.009(2) 0.000(2) 0.003(2)
C51 0.028(3) 0.039(3) 0.025(3) 0.003(2) 0.004(2) -0.002(2)
C52 0.039(3) 0.044(3) 0.035(3) 0.005(2) 0.007(2) -0.011(2)
C53 0.044(3) 0.058(4) 0.041(3) -0.007(3) -0.007(3) -0.012(3)
C54 0.025(3) 0.026(3) 0.043(3) -0.003(2) 0.000(2) -0.004(2)
C55 0.026(3) 0.031(3) 0.033(3) -0.004(2) 0.006(2) -0.004(2)
C56 0.028(3) 0.034(3) 0.062(4) 0.002(3) 0.005(2) 0.005(2)

loop_
_atom_type_symbol
_atom_type_description
_atom_type_scat_dispersion_real
_atom_type_scat_dispersion_imag
_atom_type_scat_source
C C 0.0033 0.0016 'International Tables Vol C Tables 4.2.6.8 and 6.1.1.4'
H H 0.0000 0.0000 'International Tables Vol C Tables 4.2.6.8 and 6.1.1.4'
Li Li -0.0003 0.0001 'International Tables Vol C Tables 4.2.6.8 and 6.1.1.4'
N N 0.0061 0.0033 'International Tables Vol C Tables 4.2.6.8 and 6.1.1.4'
O O 0.0106 0.0060 'International Tables Vol C Tables 4.2.6.8 and 6.1.1.4'
Zr Zr -2.9673 0.5597 'International Tables Vol C Tables 4.2.6.8 and 6.1.1.4'

loop_
_geom_angle_atom_site_label_1
_geom_angle_atom_site_label_2
_geom_angle_atom_site_label_3
_geom_angle
O2 Zr1 N1 124.36(11)
O2 Zr1 O1 159.46(10)
N1 Zr1 O1 73.47(11)
O2 Zr1 N2 70.42(11)
N1 Zr1 N2 104.55(12)
O1 Zr1 N2 117.98(11)
O2 Zr1 C43 81.52(12)
N1 Zr1 C43 90.57(13)
O1 Zr1 C43 88.74(12)
N2 Zr1 C43 151.94(13)
O2 Zr1 C37 86.32(12)
N1 Zr1 C37 148.57(13)
O1 Zr1 C37 75.14(12)
N2 Zr1 C37 91.36(12)
C43 Zr1 C37 87.30(13)
O2 Zr1 Li2 49.51(17)
N1 Zr1 Li2 153.97(17)
O1 Zr1 Li2 119.59(17)
N2 Zr1 Li2 49.82(17)
C43 Zr1 Li2 111.05(18)
C37 Zr1 Li2 51.08(17)
O2 Zr1 Li1 117.24(17)
N1 Zr1 Li1 101.20(17)
O1 Zr1 Li1 43.70(17)
N2 Zr1 Li1 140.31(17)
C43 Zr1 Li1 55.02(18)
C37 Zr1 Li1 52.95(17)
Li2 Zr1 Li1 103.1(2)
C6 O1 Li1 131.7(3)
C6 O1 Zr1 118.2(2)
Li1 O1 Zr1 88.0(2)
C12 O2 Zr1 122.0(2)
C12 O2 Li2 78.0(3)
Zr1 O2 Li2 83.2(2)
C51 O3 C50 113.0(3)
C51 O3 Li1 125.3(3)
C50 O3 Li1 121.4(3)
C55 O4 C54 114.5(3)
C55 O4 Li2 124.3(3)
C54 O4 Li2 119.8(3)
C1 N1 C13 120.3(3)
C1 N1 Zr1 118.0(2)
C13 N1 Zr1 121.7(2)
C7 N2 C25 117.9(3)
C7 N2 Li2 75.1(3)
C25 N2 Li2 122.2(3)
C7 N2 Zr1 117.7(2)
C25 N2 Zr1 123.8(2)
Li2 N2 Zr1 79.9(2)
O3 Li1 O1 157.6(4)
O3 Li1 C37 112.0(3)
O1 Li1 C37 79.1(3)
O3 Li1 C43 109.7(4)
O1 Li1 C43 89.9(3)
C37 Li1 C43 86.2(3)
O3 Li1 C48 101.0(3)
O1 Li1 C48 90.1(3)
C37 Li1 C48 116.8(3)
C43 Li1 C48 31.18(16)
O3 Li1 Zr1 153.9(4)
O1 Li1 Zr1 48.29(18)
C37 Li1 Zr1 54.44(18)
C43 Li1 Zr1 51.96(17)
C48 Li1 Zr1 72.2(2)
O4 Li2 O2 136.0(4)
O4 Li2 N2 130.4(4)
O2 Li2 N2 69.4(2)
O4 Li2 C7 108.3(3)
O2 Li2 C7 62.6(2)
N2 Li2 C7 36.13(17)
O4 Li2 C37 121.9(4)
O2 Li2 C37 87.8(3)
N2 Li2 C37 95.2(3)
C7 Li2 C37 127.9(4)
O4 Li2 C12 112.1(3)
O2 Li2 C12 34.74(16)
N2 Li2 C12 62.0(2)
C7 Li2 C12 35.89(18)
C37 Li2 C12 121.5(3)
O4 Li2 C38 99.7(3)
O2 Li2 C38 88.3(3)
N2 Li2 C38 126.5(3)
C7 Li2 C38 149.2(4)
C37 Li2 C38 33.90(17)
C12 Li2 C38 120.6(3)
O4 Li2 Zr1 176.5(4)
O2 Li2 Zr1 47.24(16)
N2 Li2 Zr1 50.30(17)
C7 Li2 Zr1 74.2(2)
C37 Li2 Zr1 55.12(18)
C12 Li2 Zr1 71.4(2)
C38 Li2 Zr1 78.5(2)
N1 C1 C2 127.8(4)
N1 C1 C6 114.2(3)
C2 C1 C6 118.0(4)
C3 C2 C1 122.1(4)
C4 C3 C2 117.8(4)
C4 C3 C17 121.0(4)
C2 C3 C17 121.2(4)
C3 C4 C5 123.3(4)
C4 C5 C6 117.2(4)
C4 C5 C21 119.6(4)
C6 C5 C21 123.0(4)
O1 C6 C5 123.6(4)
O1 C6 C1 114.9(3)
C5 C6 C1 121.5(4)
C8 C7 N2 129.8(4)
C8 C7 C12 118.2(4)
N2 C7 C12 111.8(3)
C8 C7 Li2 122.9(3)
N2 C7 Li2 68.8(3)
C12 C7 Li2 72.9(3)
C9 C8 C7 121.5(4)
C10 C9 C8 118.6(4)
C10 C9 C29 123.0(4)
C8 C9 C29 118.4(4)
C9 C10 C11 122.4(4)
C12 C11 C10 117.8(4)
C12 C11 C33 120.8(4)
C10 C11 C33 121.4(4)
O2 C12 C11 124.5(4)
O2 C12 C7 114.4(3)
C11 C12 C7 121.0(4)
O2 C12 Li2 67.3(3)
C11 C12 Li2 129.1(3)
C7 C12 Li2 71.2(3)
N1 C13 C15 112.1(3)
N1 C13 C16 106.0(3)
C15 C13 C16 107.0(3)
N1 C13 C14 112.0(3)
C15 C13 C14 112.3(3)
C16 C13 C14 106.9(3)
C19B C17 C20A 66.7(6)
C19B C17 C18 122.0(6)
C20A C17 C18 121.5(6)
C19B C17 C3 111.7(6)
C20A C17 C3 114.8(5)
C18 C17 C3 112.7(4)
C19B C17 C20B 108.2(6)
C20A C17 C20B 42.5(5)
C18 C17 C20B 91.6(5)
C3 C17 C20B 107.8(5)
C19B C17 C19A 37.1(5)
C20A C17 C19A 102.8(6)
C18 C17 C19A 96.3(5)
C3 C17 C19A 104.6(4)
C20B C17 C19A 140.5(6)
C24 C21 C23 107.1(3)
C24 C21 C22 110.0(3)
C23 C21 C22 107.0(3)
C24 C21 C5 108.9(3)
C23 C21 C5 112.6(3)
C22 C21 C5 111.2(3)
N2 C25 C27 106.3(3)
N2 C25 C26 112.4(3)
C27 C25 C26 106.4(3)
N2 C25 C28 111.7(3)
C27 C25 C28 106.3(3)
C26 C25 C28 113.0(3)
C30 C29 C31 107.9(4)
C30 C29 C32 108.4(4)
C31 C29 C32 108.6(4)
C30 C29 C9 112.0(4)
C31 C29 C9 109.5(3)
C32 C29 C9 110.3(4)
C34 C33 C36 109.7(4)
C34 C33 C35 108.1(4)
C36 C33 C35 107.5(3)
C34 C33 C11 110.4(3)
C36 C33 C11 109.2(3)
C35 C33 C11 111.9(3)
C42 C37 C38 113.3(4)
C42 C37 Li2 116.9(3)
C38 C37 Li2 80.6(3)
C42 C37 Li1 93.1(3)
C38 C37 Li1 106.6(3)
Li2 C37 Li1 144.0(3)
C42 C37 Zr1 125.0(3)
C38 C37 Zr1 121.7(3)
Li2 C37 Zr1 73.8(2)
Li1 C37 Zr1 72.6(2)
C39 C38 C37 122.9(4)
C39 C38 Li2 124.9(4)
C37 C38 Li2 65.5(3)
C40 C39 C38 120.9(4)
C39 C40 C41 118.4(4)
C42 C41 C40 120.2(4)
C41 C42 C37 124.2(4)
C44 C43 C48 114.4(4)
C44 C43 Zr1 125.1(3)
C48 C43 Zr1 119.5(3)
C44 C43 Li1 123.0(3)
C48 C43 Li1 84.9(3)
Zr1 C43 Li1 73.0(2)
C45 C44 C43 123.4(4)
C44 C45 C46 120.6(4)
C45 C46 C47 118.1(4)
C48 C47 C46 121.2(4)
C47 C48 C43 122.2(4)
C47 C48 Li1 131.9(3)
C43 C48 Li1 63.9(3)
O3 C50 C49 112.5(4)
O3 C51 C52 111.6(4)
O4 C54 C53 112.4(4)
O4 C55 C56 113.1(4)

loop_
_geom_bond_atom_site_label_1
_geom_bond_atom_site_label_2
_geom_bond_distance
Zr1 O2 2.121(3)
Zr1 N1 2.146(3)
Zr1 O1 2.147(3)
Zr1 N2 2.241(3)
Zr1 C43 2.367(4)
Zr1 C37 2.450(4)
Zr1 Li2 2.868(7)
Zr1 Li1 2.874(7)
O1 C6 1.376(5)
O1 Li1 1.987(8)
O2 C12 1.357(5)
O2 Li2 2.197(8)
O3 C51 1.437(5)
O3 C50 1.448(5)
O3 Li1 1.925(8)
O4 C55 1.433(5)
O4 C54 1.453(5)
O4 Li2 1.899(8)
N1 C1 1.397(5)
N1 C13 1.490(5)
N2 C7 1.408(5)
N2 C25 1.504(5)
N2 Li2 2.226(8)
Li1 C37 2.404(8)
Li1 C43 2.462(8)
Li1 C48 2.730(8)
Li2 C7 2.307(8)
Li2 C37 2.324(8)
Li2 C12 2.330(8)
Li2 C38 2.520(8)
C1 C2 1.404(5)
C1 C6 1.414(5)
C2 C3 1.392(6)
C3 C4 1.389(6)
C3 C17 1.539(6)
C4 C5 1.402(6)
C5 C6 1.405(6)
C5 C21 1.544(6)
C7 C8 1.398(5)
C7 C12 1.429(5)
C8 C9 1.398(6)
C9 C10 1.392(6)
C9 C29 1.534(6)
C10 C11 1.406(6)
C11 C12 1.404(5)
C11 C33 1.542(6)
C13 C15 1.531(6)
C13 C16 1.532(6)
C13 C14 1.539(6)
C17 C19B 1.384(11)
C17 C20A 1.486(11)
C17 C18 1.489(7)
C17 C20B 1.633(10)
C17 C19A 1.692(10)
C21 C24 1.533(6)
C21 C23 1.534(6)
C21 C22 1.543(6)
C25 C27 1.527(6)
C25 C26 1.529(5)
C25 C28 1.535(6)
C29 C30 1.526(6)
C29 C31 1.531(6)
C29 C32 1.534(6)
C33 C34 1.528(6)
C33 C36 1.533(6)
C33 C35 1.537(6)
C37 C42 1.410(6)
C37 C38 1.425(6)
C38 C39 1.392(6)
C39 C40 1.376(6)
C40 C41 1.392(6)
C41 C42 1.381(6)
C43 C44 1.412(6)
C43 C48 1.419(6)
C44 C45 1.381(6)
C45 C46 1.386(6)
C46 C47 1.388(6)
C47 C48 1.387(6)
C49 C50 1.506(6)
C51 C52 1.513(6)
C53 C54 1.505(6)
C55 C56 1.510(6)
